data_4342968
loop_
_publ_author_name
'Bellec, Nathalie'
'Vacher, Antoine'
'Barri\`ere, Fr\'ed\'eric'
'Xu, Zijun'
'Roisnel, Thierry'
'Lorcy, Dominique'

_publ_section_title
;
 Interplay between Organic-Organometallic Electrophores within
 Bis(cyclopentadienyl)Molybdenum Dithiolene Tetrathiafulvalene Complexes.
;
_journal_issue 10
_journal_name_full 'Inorganic chemistry'
_journal_page_first 5013
_journal_page_last 5020
_journal_paper_doi 10.1021/acs.inorgchem.5b00632
_journal_volume 54
_journal_year 2015
_chemical_compound_source 'synthesis as described'
_chemical_formula_moiety 'C18 H16 Mo S8, I3'
_chemical_formula_sum 'C18 H16 I3 Mo S8'
_chemical_formula_weight 965.43
_chemical_name_systematic
;
 ?
;
_space_group_IT_number 2
_symmetry_cell_setting triclinic
_symmetry_Int_Tables_number 2
_symmetry_space_group_name_Hall '-P 1'
_symmetry_space_group_name_H-M 'P -1'
_atom_sites_solution_hydrogens geom
_atom_sites_solution_primary direct
_atom_sites_solution_secondary difmap
_audit_conform_dict_location ftp://ftp.iucr.org/pub/cif_core.dic
_audit_conform_dict_name cif_core.dic
_audit_conform_dict_version 2.3
_audit_creation_date 2014-06-03T09:44:19-00:00
_audit_creation_method 'WinGX routine CIF_UPDATE'
_cell_angle_alpha 68.822(2)
_cell_angle_beta 75.656(2)
_cell_angle_gamma 87.366(2)
_cell_formula_units_Z 2
_cell_length_a 7.5957(5)
_cell_length_b 13.3631(10)
_cell_length_c 14.3454(11)
_cell_measurement_reflns_used 3549
_cell_measurement_temperature 150(2)
_cell_measurement_theta_max 27.28
_cell_measurement_theta_min 2.65
_cell_measurement_wavelength 0.71073
_cell_volume 1313.89(17)
_computing_cell_refinement 'Bruker APEX2 (Bruker, 2006)'
_computing_data_collection 'Bruker APEX2 (Bruker, 2006)'
_computing_data_reduction 'Bruker APEX2 (Bruker, 2006)'
_computing_molecular_graphics 'Ortep-3 for Windows (Farrugia, 1997)'
_computing_publication_material
;
           WinGX publication routines (Farrugia, 2012),
           CRYSCAL (T. Roisnel, local program)
;
_computing_structure_refinement 'SHELXL-97 (Sheldrick, 1997)'
_computing_structure_solution 'SIR97 (Altomare et al., 1999)'
_diffrn_ambient_temperature 150(2)
_diffrn_detector 'CCD plate'
_diffrn_measured_fraction_theta_full 0.99
_diffrn_measured_fraction_theta_max 0.99
_diffrn_measurement_device_type 'APEXII, Bruker-AXS'
_diffrn_measurement_method 'CCD rotation images, thin slices'
_diffrn_radiation_monochromator graphite
_diffrn_radiation_probe x-ray
_diffrn_radiation_type MoK\a
_diffrn_radiation_wavelength 0.71073
_diffrn_reflns_av_R_equivalents 0.0382
_diffrn_reflns_av_unetI/netI 0.0595
_diffrn_reflns_limit_h_max 9
_diffrn_reflns_limit_h_min -9
_diffrn_reflns_limit_k_max 17
_diffrn_reflns_limit_k_min -17
_diffrn_reflns_limit_l_max 18
_diffrn_reflns_limit_l_min -17
_diffrn_reflns_number 13258
_diffrn_reflns_theta_full 27.48
_diffrn_reflns_theta_max 27.48
_diffrn_reflns_theta_min 2.97
_exptl_absorpt_coefficient_mu 4.668
_exptl_absorpt_correction_T_max 0.911
_exptl_absorpt_correction_T_min 0.781
_exptl_absorpt_correction_type multi-scan
_exptl_absorpt_process_details
;
  [Sheldrick, G.M. (2002). SADABS Bruker AXS Inc., Madison, Wisconsin, USA]
;
_exptl_crystal_colour black
_exptl_crystal_density_diffrn 2.44
_exptl_crystal_density_method 'not measured'
_exptl_crystal_description stick
_exptl_crystal_F_000 906
_exptl_crystal_size_max 0.11
_exptl_crystal_size_mid 0.04
_exptl_crystal_size_min 0.02
_refine_diff_density_max 1.303
_refine_diff_density_min -0.786
_refine_diff_density_rms 0.197
_refine_ls_extinction_method none
_refine_ls_goodness_of_fit_ref 0.985
_refine_ls_hydrogen_treatment constr
_refine_ls_matrix_type full
_refine_ls_number_parameters 249
_refine_ls_number_reflns 5974
_refine_ls_number_restraints 0
_refine_ls_restrained_S_all 0.985
_refine_ls_R_factor_all 0.059
_refine_ls_R_factor_gt 0.038
_refine_ls_shift/su_max 0.001
_refine_ls_shift/su_mean 0
_refine_ls_structure_factor_coef Fsqd
_refine_ls_weighting_details 'calc w=1/[\s^2^(Fo^2^)+(0.0435P)^2^+0.0000P] where P=(Fo^2^+2Fc^2^)/3'
_refine_ls_weighting_scheme calc
_refine_ls_wR_factor_gt 0.0824
_refine_ls_wR_factor_ref 0.0936
_reflns_number_gt 4459
_reflns_number_total 5974
_reflns_threshold_expression >2sigma(I)
_cod_data_source_file ic5b00632_si_002.cif
_cod_data_source_block complex2aI3
_cod_depositor_comments 'Adding full bibliography for 4342967--4342969.cif.'
_cod_database_code 4342968

loop_
_symmetry_equiv_pos_as_xyz
'x, y, z'
'-x, -y, -z'

loop_
_atom_site_label
_atom_site_type_symbol
_atom_site_fract_x
_atom_site_fract_y
_atom_site_fract_z
_atom_site_U_iso_or_equiv
_atom_site_adp_type
_atom_site_occupancy
_atom_site_symmetry_multiplicity
_atom_site_calc_flag
_atom_site_refinement_flags
Mo1 Mo 1.14662(6) 0.26224(4) 0.67019(4) 0.01401(11) Uani 1 1 d .
S1 S 0.84416(18) 0.33780(12) 0.67808(11) 0.0183(3) Uani 1 1 d .
S2 S 1.14519(18) 0.32795(11) 0.81025(11) 0.0173(3) Uani 1 1 d .
S3 S 0.64644(18) 0.48742(11) 0.77674(11) 0.0179(3) Uani 1 1 d .
S4 S 0.90966(18) 0.47443(11) 0.89769(11) 0.0165(3) Uani 1 1 d .
S5 S 0.41607(18) 0.65110(11) 0.87004(11) 0.0180(3) Uani 1 1 d .
S6 S 0.68024(18) 0.64393(11) 0.99166(11) 0.0183(3) Uani 1 1 d .
S7 S 0.2068(2) 0.82484(13) 0.93150(12) 0.0251(3) Uani 1 1 d .
S8 S 0.50312(19) 0.81996(12) 1.06282(12) 0.0208(3) Uani 1 1 d .
C1 C 1.2056(8) 0.1042(5) 0.7867(5) 0.0265(6) Uani 1 1 d .
H1 H 1.282 0.1053 0.8297 0.032 Uiso 1 1 calc R
C2 C 1.2603(9) 0.0928(5) 0.6909(5) 0.0265(6) Uani 1 1 d .
H2 H 1.3816 0.084 0.6577 0.032 Uiso 1 1 calc R
C3 C 1.1071(8) 0.0963(5) 0.6512(5) 0.0265(6) Uani 1 1 d .
H3 H 1.1074 0.0922 0.5864 0.032 Uiso 1 1 calc R
C4 C 0.9549(8) 0.1070(5) 0.7241(5) 0.0265(6) Uani 1 1 d .
H4 H 0.8326 0.1093 0.7185 0.032 Uiso 1 1 calc R
C5 C 1.0132(8) 0.1137(5) 0.8078(5) 0.0265(6) Uani 1 1 d .
H5 H 0.938 0.123 0.8675 0.032 Uiso 1 1 calc R
C6 C 1.2046(8) 0.3596(5) 0.4979(4) 0.0212(13) Uani 1 1 d .
H6 H 1.1161 0.3576 0.4619 0.025 Uiso 1 1 calc R
C7 C 1.3476(7) 0.2899(5) 0.5131(5) 0.0239(13) Uani 1 1 d .
H7 H 1.3749 0.233 0.4876 0.029 Uiso 1 1 calc R
C8 C 1.4443(7) 0.3192(5) 0.5731(4) 0.0222(13) Uani 1 1 d .
H8 H 1.5445 0.2837 0.5971 0.027 Uiso 1 1 calc R
C9 C 1.3668(8) 0.4088(5) 0.5905(5) 0.0253(14) Uani 1 1 d .
H9 H 1.4078 0.447 0.6262 0.03 Uiso 1 1 calc R
C10 C 1.2179(8) 0.4334(5) 0.5464(5) 0.0270(14) Uani 1 1 d .
H10 H 1.1388 0.4901 0.5487 0.032 Uiso 1 1 calc R
C11 C 0.9522(7) 0.3993(4) 0.8189(4) 0.0172(12) Uani 1 1 d .
C12 C 0.8264(7) 0.4052(4) 0.7611(4) 0.0157(11) Uani 1 1 d .
C13 C 0.7117(7) 0.5290(4) 0.8649(4) 0.0157(11) Uani 1 1 d .
C14 C 0.6140(7) 0.6004(4) 0.9052(4) 0.0178(12) Uani 1 1 d .
C15 C 0.3881(7) 0.7400(4) 0.9362(4) 0.0185(12) Uani 1 1 d .
C16 C 0.1350(8) 0.8209(5) 0.8218(5) 0.0242(13) Uani 1 1 d .
H16A H 0.2384 0.8416 0.7611 0.036 Uiso 1 1 calc R
H16B H 0.038 0.871 0.8085 0.036 Uiso 1 1 calc R
H16C H 0.0895 0.748 0.8365 0.036 Uiso 1 1 calc R
C17 C 0.5078(7) 0.7362(4) 0.9932(4) 0.0162(11) Uani 1 1 d .
C18 C 0.6902(8) 0.9116(5) 0.9759(5) 0.0279(14) Uani 1 1 d .
H18A H 0.8053 0.8767 0.9821 0.042 Uiso 1 1 calc R
H18B H 0.688 0.9761 0.9936 0.042 Uiso 1 1 calc R
H18C H 0.679 0.9319 0.9049 0.042 Uiso 1 1 calc R
I1 I 0.16880(5) 0.67050(3) 0.64702(3) 0.02736(11) Uani 1 1 d .
I2 I 0.24157(5) 0.89084(3) 0.49883(3) 0.02206(10) Uani 1 1 d .
I3 I 0.31699(5) 1.10484(3) 0.33786(3) 0.03031(12) Uani 1 1 d .

loop_
_atom_site_aniso_label
_atom_site_aniso_U_11
_atom_site_aniso_U_22
_atom_site_aniso_U_33
_atom_site_aniso_U_23
_atom_site_aniso_U_13
_atom_site_aniso_U_12
Mo1 0.0155(2) 0.0130(2) 0.0139(2) -0.0063(2) -0.00235(19) 0.00192(18)
S1 0.0175(7) 0.0241(8) 0.0180(8) -0.0129(6) -0.0057(6) 0.0047(6)
S2 0.0164(7) 0.0210(8) 0.0193(8) -0.0122(6) -0.0060(6) 0.0060(6)
S3 0.0175(7) 0.0200(8) 0.0167(7) -0.0079(6) -0.0040(6) 0.0054(6)
S4 0.0160(7) 0.0168(7) 0.0192(7) -0.0098(6) -0.0039(6) 0.0029(5)
S5 0.0209(7) 0.0179(7) 0.0165(7) -0.0077(6) -0.0055(6) 0.0060(6)
S6 0.0183(7) 0.0178(7) 0.0215(8) -0.0112(6) -0.0037(6) 0.0032(6)
S7 0.0310(8) 0.0249(8) 0.0223(8) -0.0122(7) -0.0088(7) 0.0156(7)
S8 0.0229(7) 0.0182(8) 0.0243(8) -0.0126(7) -0.0037(6) 0.0024(6)
C1 0.0342(15) 0.0135(14) 0.0311(17) -0.0075(13) -0.0080(13) 0.0019(12)
C2 0.0342(15) 0.0135(14) 0.0311(17) -0.0075(13) -0.0080(13) 0.0019(12)
C3 0.0342(15) 0.0135(14) 0.0311(17) -0.0075(13) -0.0080(13) 0.0019(12)
C4 0.0342(15) 0.0135(14) 0.0311(17) -0.0075(13) -0.0080(13) 0.0019(12)
C5 0.0342(15) 0.0135(14) 0.0311(17) -0.0075(13) -0.0080(13) 0.0019(12)
C6 0.025(3) 0.023(3) 0.010(3) -0.001(3) -0.002(2) -0.001(3)
C7 0.020(3) 0.027(3) 0.022(3) -0.012(3) 0.004(3) -0.003(3)
C8 0.017(3) 0.027(3) 0.019(3) -0.006(3) -0.002(2) 0.001(2)
C9 0.030(3) 0.023(3) 0.017(3) -0.007(3) 0.006(3) -0.014(3)
C10 0.028(3) 0.023(3) 0.023(3) -0.008(3) 0.007(3) 0.000(3)
C11 0.025(3) 0.012(3) 0.013(3) -0.006(2) 0.001(2) 0.000(2)
C12 0.018(3) 0.016(3) 0.011(3) -0.006(2) 0.001(2) 0.000(2)
C13 0.012(3) 0.013(3) 0.018(3) -0.004(2) 0.001(2) 0.001(2)
C14 0.017(3) 0.020(3) 0.015(3) -0.009(3) 0.002(2) 0.003(2)
C15 0.018(3) 0.014(3) 0.019(3) -0.007(2) 0.002(2) 0.004(2)
C16 0.026(3) 0.022(3) 0.026(4) -0.010(3) -0.009(3) 0.010(3)
C17 0.019(3) 0.010(3) 0.018(3) -0.006(2) 0.001(2) 0.000(2)
C18 0.029(3) 0.022(3) 0.031(4) -0.010(3) -0.002(3) -0.006(3)
I1 0.0338(2) 0.0219(2) 0.0242(2) -0.00781(18) -0.00329(18) -0.00337(17)
I2 0.0202(2) 0.0237(2) 0.0219(2) -0.00957(18) -0.00262(16) 0.00180(16)
I3 0.0297(2) 0.0244(2) 0.0294(3) -0.00435(19) -0.00192(19) -0.00043(18)

loop_
_atom_type_symbol
_atom_type_description
_atom_type_scat_dispersion_real
_atom_type_scat_dispersion_imag
_atom_type_scat_source
C C 0.0033 0.0016 'International Tables Vol C Tables 4.2.6.8 and 6.1.1.4'
H H 0 0 'International Tables Vol C Tables 4.2.6.8 and 6.1.1.4'
S S 0.1246 0.1234 'International Tables Vol C Tables 4.2.6.8 and 6.1.1.4'
Mo Mo -1.6832 0.6857 'International Tables Vol C Tables 4.2.6.8 and 6.1.1.4'
I I -0.4742 1.8119 'International Tables Vol C Tables 4.2.6.8 and 6.1.1.4'

loop_
_geom_angle_atom_site_label_1
_geom_angle_atom_site_label_2
_geom_angle_atom_site_label_3
_geom_angle
C6 Mo1 C1 142.5(2)
C6 Mo1 C5 149.2(2)
C1 Mo1 C5 36.4(2)
C6 Mo1 C7 35.7(2)
C1 Mo1 C7 108.7(2)
C5 Mo1 C7 134.6(2)
C6 Mo1 C10 35.9(2)
C1 Mo1 C10 155.3(2)
C5 Mo1 C10 165.5(2)
C7 Mo1 C10 58.7(2)
C6 Mo1 C2 107.9(2)
C1 Mo1 C2 35.2(2)
C5 Mo1 C2 58.9(2)
C7 Mo1 C2 77.2(2)
C10 Mo1 C2 135.4(2)
C6 Mo1 C8 59.4(2)
C1 Mo1 C8 98.9(2)
C5 Mo1 C8 135.3(2)
C7 Mo1 C8 35.68(19)
C10 Mo1 C8 58.0(2)
C2 Mo1 C8 82.6(2)
C6 Mo1 C4 114.0(2)
C1 Mo1 C4 59.1(2)
C5 Mo1 C4 35.3(2)
C7 Mo1 C4 111.6(2)
C10 Mo1 C4 143.4(2)
C2 Mo1 C4 57.7(2)
C8 Mo1 C4 136.8(2)
C6 Mo1 C3 94.2(2)
C1 Mo1 C3 58.9(2)
C5 Mo1 C3 58.5(2)
C7 Mo1 C3 79.3(2)
C10 Mo1 C3 130.1(2)
C2 Mo1 C3 34.87(19)
C8 Mo1 C3 102.9(2)
C4 Mo1 C3 34.3(2)
C6 Mo1 C9 58.7(2)
C1 Mo1 C9 121.1(2)
C5 Mo1 C9 150.9(2)
C7 Mo1 C9 58.0(2)
C10 Mo1 C9 34.6(2)
C2 Mo1 C9 115.7(2)
C8 Mo1 C9 34.1(2)
C4 Mo1 C9 169.6(2)
C3 Mo1 C9 135.6(2)
C6 Mo1 S1 85.14(15)
C1 Mo1 S1 124.14(16)
C5 Mo1 S1 87.99(15)
C7 Mo1 S1 120.11(15)
C10 Mo1 S1 78.68(15)
C2 Mo1 S1 135.51(15)
C8 Mo1 S1 136.63(15)
C4 Mo1 S1 78.02(15)
C3 Mo1 S1 103.92(15)
C9 Mo1 S1 107.49(16)
C6 Mo1 S2 127.63(16)
C1 Mo1 S2 82.51(16)
C5 Mo1 S2 81.10(16)
C7 Mo1 S2 132.65(14)
C10 Mo1 S2 91.74(16)
C2 Mo1 S2 115.68(15)
C8 Mo1 S2 98.21(15)
C4 Mo1 S2 113.23(16)
C3 Mo1 S2 138.10(16)
C9 Mo1 S2 76.54(15)
S1 Mo1 S2 83.65(5)
C12 S1 Mo1 104.32(18)
C11 S2 Mo1 104.29(19)
C13 S3 C12 96.7(2)
C11 S4 C13 96.6(3)
C14 S5 C15 94.7(3)
C14 S6 C17 94.4(3)
C15 S7 C16 102.4(3)
C17 S8 C18 98.2(3)
C2 C1 C5 107.0(5)
C2 C1 Mo1 74.4(4)
C5 C1 Mo1 72.1(3)
C2 C1 H1 126.5
C5 C1 H1 126.5
Mo1 C1 H1 119
C1 C2 C3 109.2(6)
C1 C2 Mo1 70.4(3)
C3 C2 Mo1 74.2(3)
C1 C2 H2 125.4
C3 C2 H2 125.4
Mo1 C2 H2 121.7
C4 C3 C2 107.6(6)
C4 C3 Mo1 72.5(3)
C2 C3 Mo1 70.9(3)
C4 C3 H3 126.2
C2 C3 H3 126.2
Mo1 C3 H3 122
C3 C4 C5 108.4(5)
C3 C4 Mo1 73.2(3)
C5 C4 Mo1 69.4(3)
C3 C4 H4 125.8
C5 C4 H4 125.8
Mo1 C4 H4 123.3
C4 C5 C1 107.7(6)
C4 C5 Mo1 75.3(4)
C1 C5 Mo1 71.5(4)
C4 C5 H5 126.2
C1 C5 H5 126.2
Mo1 C5 H5 118.9
C7 C6 C10 106.8(5)
C7 C6 Mo1 73.0(3)
C10 C6 Mo1 73.7(3)
C7 C6 H6 126.6
C10 C6 H6 126.6
Mo1 C6 H6 118.7
C6 C7 C8 108.1(5)
C6 C7 Mo1 71.2(3)
C8 C7 Mo1 73.6(3)
C6 C7 H7 125.9
C8 C7 H7 125.9
Mo1 C7 H7 121
C9 C8 C7 108.0(5)
C9 C8 Mo1 74.7(3)
C7 C8 Mo1 70.8(3)
C9 C8 H8 126
C7 C8 H8 126
Mo1 C8 H8 120.3
C8 C9 C10 108.3(5)
C8 C9 Mo1 71.1(3)
C10 C9 Mo1 70.2(3)
C8 C9 H9 125.9
C10 C9 H9 125.9
Mo1 C9 H9 124.4
C9 C10 C6 108.7(5)
C9 C10 Mo1 75.2(4)
C6 C10 Mo1 70.4(3)
C9 C10 H10 125.7
C6 C10 H10 125.7
Mo1 C10 H10 120.4
C12 C11 S2 123.4(4)
C12 C11 S4 116.2(4)
S2 C11 S4 120.4(3)
C11 C12 S1 123.5(4)
C11 C12 S3 115.9(4)
S1 C12 S3 120.6(3)
C14 C13 S3 122.5(4)
C14 C13 S4 123.0(4)
S3 C13 S4 114.5(3)
C13 C14 S6 122.7(4)
C13 C14 S5 120.7(4)
S6 C14 S5 116.5(3)
C17 C15 S7 122.6(4)
C17 C15 S5 117.1(4)
S7 C15 S5 120.2(3)
S7 C16 H16A 109.5
S7 C16 H16B 109.5
H16A C16 H16B 109.5
S7 C16 H16C 109.5
H16A C16 H16C 109.5
H16B C16 H16C 109.5
C15 C17 S8 123.6(4)
C15 C17 S6 116.9(4)
S8 C17 S6 119.5(3)
S8 C18 H18A 109.5
S8 C18 H18B 109.5
H18A C18 H18B 109.5
S8 C18 H18C 109.5
H18A C18 H18C 109.5
H18B C18 H18C 109.5
I1 I2 I3 175.597(18)

loop_
_geom_bond_atom_site_label_1
_geom_bond_atom_site_label_2
_geom_bond_distance
Mo1 C6 2.277(5)
Mo1 C1 2.278(6)
Mo1 C5 2.286(6)
Mo1 C7 2.300(6)
Mo1 C10 2.319(6)
Mo1 C2 2.329(6)
Mo1 C8 2.337(6)
Mo1 C4 2.363(6)
Mo1 C3 2.371(6)
Mo1 C9 2.383(5)
Mo1 S1 2.4599(14)
Mo1 S2 2.4640(14)
S1 C12 1.712(5)
S2 C11 1.715(6)
S3 C13 1.731(6)
S3 C12 1.736(5)
S4 C11 1.732(5)
S4 C13 1.737(5)
S5 C14 1.734(5)
S5 C15 1.745(6)
S6 C14 1.729(5)
S6 C17 1.758(5)
S7 C15 1.742(5)
S7 C16 1.806(6)
S8 C17 1.744(5)
S8 C18 1.804(6)
C1 C2 1.395(8)
C1 C5 1.427(8)
C1 H1 0.95
C2 C3 1.409(8)
C2 H2 0.95
C3 C4 1.395(8)
C3 H3 0.95
C4 C5 1.411(8)
C4 H4 0.95
C5 H5 0.95
C6 C7 1.404(8)
C6 C10 1.417(8)
C6 H6 0.95
C7 C8 1.421(8)
C7 H7 0.95
C8 C9 1.386(8)
C8 H8 0.95
C9 C10 1.399(8)
C9 H9 0.95
C10 H10 0.95
C11 C12 1.394(7)
C13 C14 1.385(7)
C15 C17 1.353(7)
C16 H16A 0.98
C16 H16B 0.98
C16 H16C 0.98
C18 H18A 0.98
C18 H18B 0.98
C18 H18C 0.98
I1 I2 2.9222(6)
I2 I3 2.9261(6)

loop_
_geom_torsion_atom_site_label_1
_geom_torsion_atom_site_label_2
_geom_torsion_atom_site_label_3
_geom_torsion_atom_site_label_4
_geom_torsion
C6 Mo1 S1 C12 -121.0(2)
C1 Mo1 S1 C12 84.3(3)
C5 Mo1 S1 C12 89.1(2)
C7 Mo1 S1 C12 -128.5(3)
C10 Mo1 S1 C12 -85.3(2)
C2 Mo1 S1 C12 128.4(3)
C8 Mo1 S1 C12 -87.4(3)
C4 Mo1 S1 C12 123.2(3)
C3 Mo1 S1 C12 145.9(3)
C9 Mo1 S1 C12 -65.9(2)
S2 Mo1 S1 C12 7.8(2)
C6 Mo1 S2 C11 72.0(3)
C1 Mo1 S2 C11 -132.6(3)
C5 Mo1 S2 C11 -95.8(2)
C7 Mo1 S2 C11 118.9(3)
C10 Mo1 S2 C11 71.6(2)
C2 Mo1 S2 C11 -144.8(3)
C8 Mo1 S2 C11 129.4(2)
C4 Mo1 S2 C11 -80.9(3)
C3 Mo1 S2 C11 -110.6(3)
C9 Mo1 S2 C11 102.9(3)
S1 Mo1 S2 C11 -6.8(2)
C6 Mo1 C1 C2 -13.5(5)
C5 Mo1 C1 C2 114.2(5)
C7 Mo1 C1 C2 -28.1(4)
C10 Mo1 C1 C2 -82.9(6)
C8 Mo1 C1 C2 -63.5(4)
C4 Mo1 C1 C2 76.5(4)
C3 Mo1 C1 C2 36.3(3)
C9 Mo1 C1 C2 -91.4(4)
S1 Mo1 C1 C2 122.3(3)
S2 Mo1 C1 C2 -160.7(4)
C6 Mo1 C1 C5 -127.6(4)
C7 Mo1 C1 C5 -142.2(3)
C10 Mo1 C1 C5 162.9(5)
C2 Mo1 C1 C5 -114.2(5)
C8 Mo1 C1 C5 -177.7(4)
C4 Mo1 C1 C5 -37.7(3)
C3 Mo1 C1 C5 -77.9(4)
C9 Mo1 C1 C5 154.5(3)
S1 Mo1 C1 C5 8.1(4)
S2 Mo1 C1 C5 85.1(3)
C5 C1 C2 C3 0.7(7)
Mo1 C1 C2 C3 -64.5(4)
C5 C1 C2 Mo1 65.2(4)
C6 Mo1 C2 C1 171.4(3)
C5 Mo1 C2 C1 -39.3(3)
C7 Mo1 C2 C1 152.8(4)
C10 Mo1 C2 C1 143.7(4)
C8 Mo1 C2 C1 116.9(4)
C4 Mo1 C2 C1 -81.0(4)
C3 Mo1 C2 C1 -117.6(5)
C9 Mo1 C2 C1 108.2(4)
S1 Mo1 C2 C1 -87.0(4)
S2 Mo1 C2 C1 21.3(4)
C6 Mo1 C2 C3 -70.9(4)
C1 Mo1 C2 C3 117.6(5)
C5 Mo1 C2 C3 78.4(4)
C7 Mo1 C2 C3 -89.6(4)
C10 Mo1 C2 C3 -98.6(4)
C8 Mo1 C2 C3 -125.4(4)
C4 Mo1 C2 C3 36.7(4)
C9 Mo1 C2 C3 -134.2(4)
S1 Mo1 C2 C3 30.7(5)
S2 Mo1 C2 C3 139.0(3)
C1 C2 C3 C4 -1.6(7)
Mo1 C2 C3 C4 -63.7(4)
C1 C2 C3 Mo1 62.1(4)
C6 Mo1 C3 C4 -128.0(4)
C1 Mo1 C3 C4 79.7(4)
C5 Mo1 C3 C4 36.8(3)
C7 Mo1 C3 C4 -160.6(4)
C10 Mo1 C3 C4 -128.8(4)
C2 Mo1 C3 C4 116.4(5)
C8 Mo1 C3 C4 172.4(4)
C9 Mo1 C3 C4 -176.1(3)
S1 Mo1 C3 C4 -42.0(4)
S2 Mo1 C3 C4 54.1(4)
C6 Mo1 C3 C2 115.6(4)
C1 Mo1 C3 C2 -36.7(4)
C5 Mo1 C3 C2 -79.6(4)
C7 Mo1 C3 C2 83.0(4)
C10 Mo1 C3 C2 114.8(4)
C8 Mo1 C3 C2 56.0(4)
C4 Mo1 C3 C2 -116.4(5)
C9 Mo1 C3 C2 67.5(5)
S1 Mo1 C3 C2 -158.4(3)
S2 Mo1 C3 C2 -62.3(4)
C2 C3 C4 C5 1.9(7)
Mo1 C3 C4 C5 -60.7(4)
C2 C3 C4 Mo1 62.7(4)
C6 Mo1 C4 C3 59.3(4)
C1 Mo1 C4 C3 -78.9(4)
C5 Mo1 C4 C3 -117.8(5)
C7 Mo1 C4 C3 20.5(4)
C10 Mo1 C4 C3 86.8(5)
C2 Mo1 C4 C3 -37.3(4)
C8 Mo1 C4 C3 -10.8(5)
C9 Mo1 C4 C3 15.3(13)
S1 Mo1 C4 C3 138.4(4)
S2 Mo1 C4 C3 -144.0(3)
C6 Mo1 C4 C5 177.2(3)
C1 Mo1 C4 C5 38.9(4)
C7 Mo1 C4 C5 138.4(4)
C10 Mo1 C4 C5 -155.3(4)
C2 Mo1 C4 C5 80.5(4)
C8 Mo1 C4 C5 107.0(4)
C3 Mo1 C4 C5 117.8(5)
C9 Mo1 C4 C5 133.1(11)
S1 Mo1 C4 C5 -103.8(4)
S2 Mo1 C4 C5 -26.1(4)
C3 C4 C5 C1 -1.5(7)
Mo1 C4 C5 C1 -64.7(4)
C3 C4 C5 Mo1 63.2(4)
C2 C1 C5 C4 0.5(7)
Mo1 C1 C5 C4 67.2(4)
C2 C1 C5 Mo1 -66.7(4)
C6 Mo1 C5 C4 -5.1(6)
C1 Mo1 C5 C4 -114.8(5)
C7 Mo1 C5 C4 -60.2(5)
C10 Mo1 C5 C4 94.7(9)
C2 Mo1 C5 C4 -76.8(4)
C8 Mo1 C5 C4 -111.5(4)
C3 Mo1 C5 C4 -35.8(3)
C9 Mo1 C5 C4 -164.3(4)
S1 Mo1 C5 C4 71.9(3)
S2 Mo1 C5 C4 155.8(4)
C6 Mo1 C5 C1 109.7(5)
C7 Mo1 C5 C1 54.6(5)
C10 Mo1 C5 C1 -150.5(8)
C2 Mo1 C5 C1 37.9(3)
C8 Mo1 C5 C1 3.3(5)
C4 Mo1 C5 C1 114.8(5)
C3 Mo1 C5 C1 79.0(4)
C9 Mo1 C5 C1 -49.5(6)
S1 Mo1 C5 C1 -173.3(3)
S2 Mo1 C5 C1 -89.4(3)
C1 Mo1 C6 C7 -24.2(5)
C5 Mo1 C6 C7 -90.9(5)
C10 Mo1 C6 C7 113.9(5)
C2 Mo1 C6 C7 -32.3(4)
C8 Mo1 C6 C7 37.4(3)
C4 Mo1 C6 C7 -94.1(4)
C3 Mo1 C6 C7 -65.1(4)
C9 Mo1 C6 C7 77.4(4)
S1 Mo1 C6 C7 -168.7(3)
S2 Mo1 C6 C7 113.2(3)
C1 Mo1 C6 C10 -138.0(4)
C5 Mo1 C6 C10 155.2(4)
C7 Mo1 C6 C10 -113.9(5)
C2 Mo1 C6 C10 -146.2(3)
C8 Mo1 C6 C10 -76.5(4)
C4 Mo1 C6 C10 152.0(3)
C3 Mo1 C6 C10 -179.0(3)
C9 Mo1 C6 C10 -36.5(3)
S1 Mo1 C6 C10 77.4(3)
S2 Mo1 C6 C10 -0.7(4)
C10 C6 C7 C8 1.6(7)
Mo1 C6 C7 C8 -64.8(4)
C10 C6 C7 Mo1 66.4(4)
C1 Mo1 C7 C6 164.8(3)
C5 Mo1 C7 C6 134.0(4)
C10 Mo1 C7 C6 -38.8(3)
C2 Mo1 C7 C6 148.6(4)
C8 Mo1 C7 C6 -116.3(5)
C4 Mo1 C7 C6 101.4(4)
C3 Mo1 C7 C6 113.0(4)
C9 Mo1 C7 C6 -79.7(4)
S1 Mo1 C7 C6 13.0(4)
S2 Mo1 C7 C6 -98.1(3)
C6 Mo1 C7 C8 116.3(5)
C1 Mo1 C7 C8 -79.0(4)
C5 Mo1 C7 C8 -109.7(4)
C10 Mo1 C7 C8 77.4(4)
C2 Mo1 C7 C8 -95.1(4)
C4 Mo1 C7 C8 -142.3(3)
C3 Mo1 C7 C8 -130.7(4)
C9 Mo1 C7 C8 36.6(3)
S1 Mo1 C7 C8 129.3(3)
S2 Mo1 C7 C8 18.2(4)
C6 C7 C8 C9 -2.7(7)
Mo1 C7 C8 C9 -66.0(4)
C6 C7 C8 Mo1 63.3(4)
C6 Mo1 C8 C9 78.3(4)
C1 Mo1 C8 C9 -134.4(4)
C5 Mo1 C8 C9 -136.4(4)
C7 Mo1 C8 C9 115.8(5)
C10 Mo1 C8 C9 36.1(3)
C2 Mo1 C8 C9 -165.8(4)
C4 Mo1 C8 C9 171.9(3)
C3 Mo1 C8 C9 165.6(4)
S1 Mo1 C8 C9 38.6(4)
S2 Mo1 C8 C9 -50.8(4)
C6 Mo1 C8 C7 -37.5(3)
C1 Mo1 C8 C7 109.7(4)
C5 Mo1 C8 C7 107.8(4)
C10 Mo1 C8 C7 -79.7(4)
C2 Mo1 C8 C7 78.4(4)
C4 Mo1 C8 C7 56.0(5)
C3 Mo1 C8 C7 49.8(4)
C9 Mo1 C8 C7 -115.8(5)
S1 Mo1 C8 C7 -77.2(4)
S2 Mo1 C8 C7 -166.6(3)
C7 C8 C9 C10 2.7(7)
Mo1 C8 C9 C10 -60.7(4)
C7 C8 C9 Mo1 63.4(4)
C6 Mo1 C9 C8 -80.5(4)
C1 Mo1 C9 C8 55.4(4)
C5 Mo1 C9 C8 87.3(5)
C7 Mo1 C9 C8 -38.2(3)
C10 Mo1 C9 C8 -118.3(5)
C2 Mo1 C9 C8 15.6(4)
C4 Mo1 C9 C8 -32.5(13)
C3 Mo1 C9 C8 -20.2(5)
S1 Mo1 C9 C8 -153.3(3)
S2 Mo1 C9 C8 127.9(4)
C6 Mo1 C9 C10 37.9(3)
C1 Mo1 C9 C10 173.8(3)
C5 Mo1 C9 C10 -154.4(4)
C7 Mo1 C9 C10 80.1(4)
C2 Mo1 C9 C10 134.0(4)
C8 Mo1 C9 C10 118.3(5)
C4 Mo1 C9 C10 85.8(12)
C3 Mo1 C9 C10 98.1(4)
S1 Mo1 C9 C10 -34.9(4)
S2 Mo1 C9 C10 -113.7(4)
C8 C9 C10 C6 -1.7(7)
Mo1 C9 C10 C6 -63.0(4)
C8 C9 C10 Mo1 61.3(4)
C7 C6 C10 C9 0.0(7)
Mo1 C6 C10 C9 66.0(4)
C7 C6 C10 Mo1 -66.0(4)
C6 Mo1 C10 C9 -116.4(5)
C1 Mo1 C10 C9 -12.8(7)
C5 Mo1 C10 C9 122.9(8)
C7 Mo1 C10 C9 -77.8(4)
C2 Mo1 C10 C9 -67.4(5)
C8 Mo1 C10 C9 -35.6(3)
C4 Mo1 C10 C9 -162.4(4)
C3 Mo1 C10 C9 -115.1(4)
S1 Mo1 C10 C9 146.1(4)
S2 Mo1 C10 C9 63.0(3)
C1 Mo1 C10 C6 103.6(6)
C5 Mo1 C10 C6 -120.7(8)
C7 Mo1 C10 C6 38.6(3)
C2 Mo1 C10 C6 49.0(5)
C8 Mo1 C10 C6 80.8(4)
C4 Mo1 C10 C6 -46.0(5)
C3 Mo1 C10 C6 1.3(5)
C9 Mo1 C10 C6 116.4(5)
S1 Mo1 C10 C6 -97.4(3)
S2 Mo1 C10 C6 179.4(3)
Mo1 S2 C11 C12 4.7(5)
Mo1 S2 C11 S4 -172.1(3)
C13 S4 C11 C12 -0.5(5)
C13 S4 C11 S2 176.6(3)
S2 C11 C12 S1 2.6(7)
S4 C11 C12 S1 179.6(3)
S2 C11 C12 S3 -176.8(3)
S4 C11 C12 S3 0.2(6)
Mo1 S1 C12 C11 -8.3(5)
Mo1 S1 C12 S3 171.0(3)
C13 S3 C12 C11 0.2(5)
C13 S3 C12 S1 -179.2(3)
C12 S3 C13 C14 179.1(5)
C12 S3 C13 S4 -0.6(4)
C11 S4 C13 C14 -179.0(5)
C11 S4 C13 S3 0.7(4)
S3 C13 C14 S6 -179.0(3)
S4 C13 C14 S6 0.6(7)
S3 C13 C14 S5 1.0(7)
S4 C13 C14 S5 -179.4(3)
C17 S6 C14 C13 174.7(5)
C17 S6 C14 S5 -5.2(4)
C15 S5 C14 C13 -174.1(5)
C15 S5 C14 S6 5.8(4)
C16 S7 C15 C17 165.8(5)
C16 S7 C15 S5 -16.9(4)
C14 S5 C15 C17 -4.1(5)
C14 S5 C15 S7 178.4(4)
S7 C15 C17 S8 -3.6(7)
S5 C15 C17 S8 179.1(3)
S7 C15 C17 S6 178.6(3)
S5 C15 C17 S6 1.3(6)
C18 S8 C17 C15 -103.2(5)
C18 S8 C17 S6 74.6(4)
C14 S6 C17 C15 2.4(5)
C14 S6 C17 S8 -175.5(3)
